data_4518471
loop_
_publ_author_name
'Nakashima, Tomoya'
'Nakayama, Yuushou'
'Shiono, Takeshi'
'Tanaka, Ryo'

_publ_section_title
;
 Neutral, Noncoordinating, and Hydrocarbon-Soluble Protic Cocatalyst for
 Olefin Polymerization
;
_journal_issue 2
_journal_name_full 'ACS Catalysis'
_journal_page_first 865
_journal_page_last 870
_journal_paper_doi 10.1021/acscatal.0c04758
_journal_volume 11
_journal_year 2021
_chemical_formula_sum 'C19 H2 B F13'
_chemical_formula_weight 488.02
_space_group_crystal_system monoclinic
_space_group_IT_number 14
_space_group_name_Hall '-P 2yab'
_space_group_name_H-M_alt 'P 1 21/a 1'
_atom_sites_solution_hydrogens difmap
_audit_creation_method SHELXL-2016/4
_cell_angle_alpha 90
_cell_angle_beta 114.281(2)
_cell_angle_gamma 90
_cell_formula_units_Z 4
_cell_length_a 9.912(2)
_cell_length_b 17.662(4)
_cell_length_c 10.435(2)
_cell_measurement_reflns_used 6365
_cell_measurement_temperature 123(2)
_cell_measurement_theta_max 27.36
_cell_measurement_theta_min 2.31
_cell_volume 1665.2(6)
_computing_cell_refinement 'Bruker SAINT'
_computing_data_collection 'Bruker APEX2'
_computing_data_reduction 'Bruker SAINT'
_computing_molecular_graphics 'Bruker SHELXTL'
_computing_publication_material 'Bruker SHELXTL'
_computing_structure_refinement 'SHELXL-2016/4 (Sheldrick, 2016)'
_computing_structure_solution 'SHELXS-97 (Sheldrick 2008)'
_diffrn_ambient_temperature 123(2)
_diffrn_measured_fraction_theta_full 0.991
_diffrn_measured_fraction_theta_max 0.989
_diffrn_measurement_device_type 'Bruker APEX-II CCD'
_diffrn_measurement_method '\f and \w scans'
_diffrn_radiation_type MoK\a
_diffrn_radiation_wavelength 0.71069
_diffrn_reflns_av_R_equivalents 0.0150
_diffrn_reflns_av_unetI/netI 0.0156
_diffrn_reflns_Laue_measured_fraction_full 0.991
_diffrn_reflns_Laue_measured_fraction_max 0.989
_diffrn_reflns_limit_h_max 12
_diffrn_reflns_limit_h_min -8
_diffrn_reflns_limit_k_max 22
_diffrn_reflns_limit_k_min -22
_diffrn_reflns_limit_l_max 13
_diffrn_reflns_limit_l_min -12
_diffrn_reflns_number 9026
_diffrn_reflns_point_group_measured_fraction_full 0.991
_diffrn_reflns_point_group_measured_fraction_max 0.989
_diffrn_reflns_theta_full 25.240
_diffrn_reflns_theta_max 27.362
_diffrn_reflns_theta_min 2.306
_exptl_absorpt_coefficient_mu 0.215
_exptl_absorpt_correction_T_max 0.7455
_exptl_absorpt_correction_T_min 0.6923
_exptl_absorpt_correction_type multi-scan
_exptl_absorpt_process_details 'SADABS, Bruker, 2016'
_exptl_crystal_colour colourless
_exptl_crystal_density_diffrn 1.946
_exptl_crystal_description Block
_exptl_crystal_F_000 952
_exptl_crystal_size_max 0.100
_exptl_crystal_size_mid 0.100
_exptl_crystal_size_min 0.100
_refine_diff_density_max 0.404
_refine_diff_density_min -0.235
_refine_diff_density_rms 0.058
_refine_ls_extinction_method none
_refine_ls_goodness_of_fit_ref 1.056
_refine_ls_hydrogen_treatment refall
_refine_ls_matrix_type full
_refine_ls_number_parameters 306
_refine_ls_number_reflns 3742
_refine_ls_number_restraints 0
_refine_ls_restrained_S_all 1.056
_refine_ls_R_factor_all 0.0374
_refine_ls_R_factor_gt 0.0349
_refine_ls_shift/su_max 0.001
_refine_ls_shift/su_mean 0.000
_refine_ls_structure_factor_coef Fsqd
_refine_ls_weighting_details 'w=1/[\s^2^(Fo^2^)+(0.0692P)^2^+0.9057P] where P=(Fo^2^+2Fc^2^)/3'
_refine_ls_weighting_scheme calc
_refine_ls_wR_factor_gt 0.1134
_refine_ls_wR_factor_ref 0.1159
_reflns_Friedel_coverage 0.000
_reflns_number_gt 3430
_reflns_number_total 3742
_reflns_threshold_expression 'I > 2\s(I)'
_cod_data_source_file cs0c04758_si_002.cif
_cod_data_source_block DHBAC6F5
_cod_depositor_comments
;
The following automatic conversions were performed:

data item '_exptl_absorpt_correction_type' value 'Multi-Scan' was
changed to 'multi-scan' in accordance with the
/home/data/users/saulius/crontab/automatic-downloads/current/ACS/lib/dictionaries/cif_core.dic
dictionary named 'cif_core.dic' version 2.4.2 last updated on
2011-04-26.

Automatic conversion script
Id: cif_fix_values 7556 2019-12-06 15:28:31Z antanas 
;
_cod_original_cell_volume 1665.3(6)
_cod_original_sg_symbol_H-M 'P 21/a'
_cod_database_code 4518471
_shelx_shelxl_version_number 2016/4
_shelx_space_group_comment
;
The symmetry employed for this shelxl refinement is uniquely defined
by the following loop, which should always be used as a source of
symmetry information in preference to the above space-group names.
They are only intended as comments.
;
_shelx_estimated_absorpt_t_min 0.979
_shelx_estimated_absorpt_t_max 0.979

loop_
_space_group_symop_operation_xyz
'x, y, z'
'-x+1/2, y+1/2, -z'
'-x, -y, -z'
'x-1/2, -y-1/2, z'

loop_
_atom_site_label
_atom_site_type_symbol
_atom_site_fract_x
_atom_site_fract_y
_atom_site_fract_z
_atom_site_U_iso_or_equiv
_atom_site_adp_type
_atom_site_occupancy
_atom_site_site_symmetry_order
_atom_site_calc_flag
_atom_site_refinement_flags_posn
_atom_site_refinement_flags_adp
_atom_site_refinement_flags_occupancy
_atom_site_disorder_assembly
_atom_site_disorder_group
C1 C 0.93966(16) 0.16704(9) 0.33726(16) 0.0235(3) Uani 1 1 d . . . . .
C2 C 0.96838(17) 0.16320(10) 0.21889(17) 0.0277(3) Uani 1 1 d . . . . .
C3 C 0.86678(18) 0.12892(10) 0.09966(16) 0.0257(3) Uani 1 1 d . . . . .
C4 C 0.73569(16) 0.10200(8) 0.09847(15) 0.0204(3) Uani 1 1 d . . . . .
C5 C 0.70340(15) 0.10832(8) 0.21526(15) 0.0174(3) Uani 1 1 d . . . . .
C6 C 0.80928(15) 0.13886(8) 0.34170(15) 0.0183(3) Uani 1 1 d . . . . .
C7 C 0.55316(16) 0.08260(9) 0.19781(15) 0.0207(3) Uani 1 1 d . . . . .
H1 H 0.541(2) 0.0314(12) 0.172(2) 0.029(5) Uiso 1 1 d . . . . .
H2 H 0.481(2) 0.1097(13) 0.122(2) 0.034(5) Uiso 1 1 d . . . . .
B1 B 0.78050(17) 0.13610(9) 0.47605(16) 0.0179(3) Uani 1 1 d . . . . .
C8 C 0.51730(15) 0.09084(8) 0.32356(15) 0.0191(3) Uani 1 1 d . . . . .
C9 C 0.37463(17) 0.07143(9) 0.30526(17) 0.0228(3) Uani 1 1 d . . . . .
C10 C 0.33250(16) 0.07130(9) 0.41613(18) 0.0246(3) Uani 1 1 d . . . . .
C11 C 0.43373(18) 0.09134(9) 0.54863(17) 0.0239(3) Uani 1 1 d . . . . .
C12 C 0.57554(17) 0.11132(9) 0.56801(16) 0.0222(3) Uani 1 1 d . . . . .
C13 C 0.62242(15) 0.11293(8) 0.45832(15) 0.0183(3) Uani 1 1 d . . . . .
C14 C 0.90964(15) 0.15351(8) 0.62570(15) 0.0192(3) Uani 1 1 d . . . . .
C15 C 1.03551(16) 0.10881(8) 0.68289(15) 0.0192(3) Uani 1 1 d . . . . .
C16 C 1.14927(15) 0.12299(8) 0.81281(15) 0.0184(3) Uani 1 1 d . . . . .
C17 C 1.13988(15) 0.18492(8) 0.88948(14) 0.0191(3) Uani 1 1 d . . . . .
C18 C 1.01685(16) 0.23098(8) 0.83681(15) 0.0209(3) Uani 1 1 d . . . . .
C19 C 0.90527(16) 0.21477(8) 0.70737(16) 0.0211(3) Uani 1 1 d . . . . .
F1 F 1.04432(11) 0.19986(7) 0.45024(10) 0.0360(3) Uani 1 1 d . . . . .
F2 F 1.09447(12) 0.19122(7) 0.21937(12) 0.0415(3) Uani 1 1 d . . . . .
F3 F 0.89481(13) 0.12324(7) -0.01505(11) 0.0402(3) Uani 1 1 d . . . . .
F4 F 0.63759(10) 0.07039(5) -0.02026(9) 0.0261(2) Uani 1 1 d . . . . .
F5 F 0.27430(10) 0.04995(6) 0.17829(11) 0.0315(2) Uani 1 1 d . . . . .
F6 F 0.19647(11) 0.04974(6) 0.39664(12) 0.0337(2) Uani 1 1 d . . . . .
F7 F 0.39505(12) 0.08870(6) 0.65741(11) 0.0329(2) Uani 1 1 d . . . . .
F8 F 0.66831(11) 0.12775(6) 0.70070(10) 0.0323(2) Uani 1 1 d . . . . .
F9 F 1.04989(10) 0.04852(5) 0.61101(10) 0.0274(2) Uani 1 1 d . . . . .
F10 F 1.26824(10) 0.07779(5) 0.86406(10) 0.0271(2) Uani 1 1 d . . . . .
F11 F 1.24909(10) 0.19982(6) 1.01521(9) 0.0271(2) Uani 1 1 d . . . . .
F12 F 1.00429(11) 0.28934(6) 0.91308(11) 0.0326(2) Uani 1 1 d . . . . .
F13 F 0.78692(11) 0.26103(6) 0.66002(11) 0.0320(2) Uani 1 1 d . . . . .

loop_
_atom_site_aniso_label
_atom_site_aniso_U_11
_atom_site_aniso_U_22
_atom_site_aniso_U_33
_atom_site_aniso_U_23
_atom_site_aniso_U_13
_atom_site_aniso_U_12
C1 0.0178(7) 0.0300(8) 0.0175(7) 0.0004(6) 0.0020(5) -0.0061(6)
C2 0.0189(7) 0.0376(9) 0.0257(8) 0.0074(6) 0.0084(6) -0.0057(6)
C3 0.0254(7) 0.0353(8) 0.0182(7) 0.0053(6) 0.0107(6) 0.0003(6)
C4 0.0204(7) 0.0215(7) 0.0147(6) 0.0006(5) 0.0028(5) -0.0002(5)
C5 0.0152(6) 0.0183(6) 0.0151(6) 0.0014(5) 0.0027(5) 0.0002(5)
C6 0.0153(6) 0.0210(7) 0.0160(6) 0.0003(5) 0.0036(5) -0.0013(5)
C7 0.0156(6) 0.0270(7) 0.0161(7) -0.0027(5) 0.0031(5) -0.0036(5)
B1 0.0166(7) 0.0184(7) 0.0150(7) -0.0008(5) 0.0028(6) -0.0008(5)
C8 0.0160(6) 0.0195(6) 0.0191(7) 0.0008(5) 0.0046(5) 0.0003(5)
C9 0.0171(6) 0.0249(7) 0.0226(7) -0.0004(6) 0.0043(6) -0.0013(5)
C10 0.0168(7) 0.0241(7) 0.0339(8) 0.0033(6) 0.0115(6) 0.0017(5)
C11 0.0264(7) 0.0243(7) 0.0263(8) 0.0030(6) 0.0162(6) 0.0050(6)
C12 0.0226(7) 0.0248(7) 0.0178(7) 0.0000(5) 0.0068(6) 0.0019(6)
C13 0.0174(6) 0.0200(6) 0.0164(7) -0.0002(5) 0.0058(5) 0.0008(5)
C14 0.0169(6) 0.0230(7) 0.0138(6) -0.0012(5) 0.0025(5) -0.0017(5)
C15 0.0185(6) 0.0205(7) 0.0178(7) -0.0027(5) 0.0064(5) -0.0015(5)
C16 0.0144(6) 0.0231(7) 0.0167(7) 0.0026(5) 0.0053(5) 0.0010(5)
C17 0.0167(6) 0.0246(7) 0.0127(6) 0.0000(5) 0.0025(5) -0.0047(5)
C18 0.0223(7) 0.0205(7) 0.0183(7) -0.0044(5) 0.0067(6) -0.0019(5)
C19 0.0176(6) 0.0214(7) 0.0196(7) 0.0002(5) 0.0029(5) 0.0024(5)
F1 0.0244(5) 0.0532(7) 0.0226(5) -0.0035(4) 0.0018(4) -0.0203(5)
F2 0.0254(5) 0.0658(8) 0.0340(6) 0.0066(5) 0.0128(4) -0.0166(5)
F3 0.0382(6) 0.0653(8) 0.0231(5) 0.0002(5) 0.0187(5) -0.0092(5)
F4 0.0280(5) 0.0325(5) 0.0142(4) -0.0047(3) 0.0049(4) -0.0048(4)
F5 0.0167(4) 0.0451(6) 0.0271(5) -0.0057(4) 0.0033(4) -0.0092(4)
F6 0.0190(5) 0.0417(6) 0.0437(6) 0.0036(5) 0.0161(4) -0.0018(4)
F7 0.0355(5) 0.0403(6) 0.0326(5) 0.0033(4) 0.0239(5) 0.0046(4)
F8 0.0303(5) 0.0482(6) 0.0167(4) -0.0039(4) 0.0081(4) -0.0045(4)
F9 0.0249(5) 0.0284(5) 0.0250(5) -0.0104(4) 0.0065(4) 0.0026(4)
F10 0.0184(4) 0.0319(5) 0.0243(5) -0.0002(4) 0.0021(4) 0.0078(4)
F11 0.0215(4) 0.0349(5) 0.0157(4) -0.0054(4) -0.0016(4) -0.0022(4)
F12 0.0328(5) 0.0284(5) 0.0290(5) -0.0139(4) 0.0048(4) 0.0024(4)
F13 0.0243(5) 0.0282(5) 0.0313(5) -0.0040(4) -0.0008(4) 0.0097(4)

loop_
_atom_type_symbol
_atom_type_description
_atom_type_scat_dispersion_real
_atom_type_scat_dispersion_imag
_atom_type_scat_source
C C 0.0033 0.0016 'International Tables Vol C Tables 4.2.6.8 and 6.1.1.4'
H H 0.0000 0.0000 'International Tables Vol C Tables 4.2.6.8 and 6.1.1.4'
B B 0.0013 0.0007 'International Tables Vol C Tables 4.2.6.8 and 6.1.1.4'
F F 0.0171 0.0103 'International Tables Vol C Tables 4.2.6.8 and 6.1.1.4'

loop_
_geom_angle_atom_site_label_1
_geom_angle_atom_site_label_2
_geom_angle_atom_site_label_3
_geom_angle
_geom_angle_site_symmetry_1
_geom_angle_site_symmetry_3
_geom_angle_publ_flag
F1 C1 C2 116.05(13) . . ?
F1 C1 C6 120.97(14) . . ?
C2 C1 C6 122.98(14) . . ?
F2 C2 C3 119.94(15) . . ?
F2 C2 C1 120.90(15) . . ?
C3 C2 C1 119.15(14) . . ?
F3 C3 C2 119.79(14) . . ?
F3 C3 C4 120.48(14) . . ?
C2 C3 C4 119.72(14) . . ?
F4 C4 C3 118.30(13) . . ?
F4 C4 C5 120.24(13) . . ?
C3 C4 C5 121.46(14) . . ?
C4 C5 C6 120.04(13) . . ?
C4 C5 C7 116.56(13) . . ?
C6 C5 C7 123.39(13) . . ?
C1 C6 C5 116.44(13) . . ?
C1 C6 B1 123.94(13) . . ?
C5 C6 B1 119.54(13) . . ?
C5 C7 C8 116.51(12) . . ?
C5 C7 H1 109.4(13) . . ?
C8 C7 H1 107.1(13) . . ?
C5 C7 H2 108.6(13) . . ?
C8 C7 H2 108.2(13) . . ?
H1 C7 H2 106.6(18) . . ?
C6 B1 C13 117.01(12) . . ?
C6 B1 C14 120.77(13) . . ?
C13 B1 C14 122.19(13) . . ?
C9 C8 C13 119.70(14) . . ?
C9 C8 C7 116.70(13) . . ?
C13 C8 C7 123.51(13) . . ?
F5 C9 C10 117.98(14) . . ?
F5 C9 C8 120.26(14) . . ?
C10 C9 C8 121.73(14) . . ?
F6 C10 C11 119.95(15) . . ?
F6 C10 C9 120.48(15) . . ?
C11 C10 C9 119.53(14) . . ?
F7 C11 C10 119.77(14) . . ?
F7 C11 C12 120.89(15) . . ?
C10 C11 C12 119.30(14) . . ?
F8 C12 C11 115.52(14) . . ?
F8 C12 C13 121.44(13) . . ?
C11 C12 C13 123.02(14) . . ?
C12 C13 C8 116.68(13) . . ?
C12 C13 B1 124.36(13) . . ?
C8 C13 B1 118.95(13) . . ?
C15 C14 C19 115.40(13) . . ?
C15 C14 B1 122.08(13) . . ?
C19 C14 B1 122.52(13) . . ?
F9 C15 C16 117.36(13) . . ?
F9 C15 C14 119.61(13) . . ?
C16 C15 C14 123.03(13) . . ?
F10 C16 C17 119.92(13) . . ?
F10 C16 C15 120.80(13) . . ?
C17 C16 C15 119.28(13) . . ?
F11 C17 C18 120.05(13) . . ?
F11 C17 C16 120.21(13) . . ?
C18 C17 C16 119.73(13) . . ?
F12 C18 C17 120.04(13) . . ?
F12 C18 C19 120.59(14) . . ?
C17 C18 C19 119.33(14) . . ?
F13 C19 C18 117.42(13) . . ?
F13 C19 C14 119.35(13) . . ?
C18 C19 C14 123.23(14) . . ?

loop_
_geom_bond_atom_site_label_1
_geom_bond_atom_site_label_2
_geom_bond_distance
_geom_bond_site_symmetry_2
_geom_bond_publ_flag
C1 F1 1.3403(17) . ?
C1 C2 1.379(2) . ?
C1 C6 1.403(2) . ?
C2 F2 1.3424(18) . ?
C2 C3 1.378(2) . ?
C3 F3 1.3392(18) . ?
C3 C4 1.379(2) . ?
C4 F4 1.3422(16) . ?
C4 C5 1.386(2) . ?
C5 C6 1.4122(19) . ?
C5 C7 1.4948(19) . ?
C6 B1 1.542(2) . ?
C7 C8 1.501(2) . ?
C7 H1 0.94(2) . ?
C7 H2 0.95(2) . ?
B1 C13 1.555(2) . ?
B1 C14 1.590(2) . ?
C8 C9 1.390(2) . ?
C8 C13 1.418(2) . ?
C9 F5 1.3434(18) . ?
C9 C10 1.382(2) . ?
C10 F6 1.3338(18) . ?
C10 C11 1.379(2) . ?
C11 F7 1.3400(18) . ?
C11 C12 1.381(2) . ?
C12 F8 1.3416(18) . ?
C12 C13 1.402(2) . ?
C14 C15 1.387(2) . ?
C14 C19 1.389(2) . ?
C15 F9 1.3435(17) . ?
C15 C16 1.384(2) . ?
C16 F10 1.3399(16) . ?
C16 C17 1.381(2) . ?
C17 F11 1.3396(16) . ?
C17 C18 1.378(2) . ?
C18 F12 1.3389(17) . ?
C18 C19 1.379(2) . ?
C19 F13 1.3458(17) . ?

loop_
_geom_torsion_atom_site_label_1
_geom_torsion_atom_site_label_2
_geom_torsion_atom_site_label_3
_geom_torsion_atom_site_label_4
_geom_torsion
_geom_torsion_site_symmetry_1
_geom_torsion_site_symmetry_2
_geom_torsion_site_symmetry_3
_geom_torsion_site_symmetry_4
_geom_torsion_publ_flag
F1 C1 C2 F2 -0.1(2) . . . . ?
C6 C1 C2 F2 179.72(15) . . . . ?
F1 C1 C2 C3 178.81(15) . . . . ?
C6 C1 C2 C3 -1.4(3) . . . . ?
F2 C2 C3 F3 0.5(3) . . . . ?
C1 C2 C3 F3 -178.46(15) . . . . ?
F2 C2 C3 C4 -178.30(15) . . . . ?
C1 C2 C3 C4 2.8(3) . . . . ?
F3 C3 C4 F4 -0.2(2) . . . . ?
C2 C3 C4 F4 178.57(14) . . . . ?
F3 C3 C4 C5 -179.01(14) . . . . ?
C2 C3 C4 C5 -0.2(2) . . . . ?
F4 C4 C5 C6 177.47(13) . . . . ?
C3 C4 C5 C6 -3.7(2) . . . . ?
F4 C4 C5 C7 -3.4(2) . . . . ?
C3 C4 C5 C7 175.36(14) . . . . ?
F1 C1 C6 C5 177.34(13) . . . . ?
C2 C1 C6 C5 -2.5(2) . . . . ?
F1 C1 C6 B1 -5.8(2) . . . . ?
C2 C1 C6 B1 174.40(15) . . . . ?
C4 C5 C6 C1 4.9(2) . . . . ?
C7 C5 C6 C1 -174.09(14) . . . . ?
C4 C5 C6 B1 -172.08(13) . . . . ?
C7 C5 C6 B1 8.9(2) . . . . ?
C4 C5 C7 C8 -178.88(13) . . . . ?
C6 C5 C7 C8 0.2(2) . . . . ?
C1 C6 B1 C13 172.24(14) . . . . ?
C5 C6 B1 C13 -11.0(2) . . . . ?
C1 C6 B1 C14 -9.9(2) . . . . ?
C5 C6 B1 C14 166.93(13) . . . . ?
C5 C7 C8 C9 176.10(13) . . . . ?
C5 C7 C8 C13 -7.5(2) . . . . ?
C13 C8 C9 F5 -179.59(13) . . . . ?
C7 C8 C9 F5 -3.0(2) . . . . ?
C13 C8 C9 C10 -1.5(2) . . . . ?
C7 C8 C9 C10 175.06(14) . . . . ?
F5 C9 C10 F6 0.6(2) . . . . ?
C8 C9 C10 F6 -177.51(14) . . . . ?
F5 C9 C10 C11 178.50(14) . . . . ?
C8 C9 C10 C11 0.4(2) . . . . ?
F6 C10 C11 F7 0.3(2) . . . . ?
C9 C10 C11 F7 -177.61(14) . . . . ?
F6 C10 C11 C12 178.03(14) . . . . ?
C9 C10 C11 C12 0.1(2) . . . . ?
F7 C11 C12 F8 -0.3(2) . . . . ?
C10 C11 C12 F8 -178.02(14) . . . . ?
F7 C11 C12 C13 178.24(13) . . . . ?
C10 C11 C12 C13 0.5(2) . . . . ?
F8 C12 C13 C8 176.86(13) . . . . ?
C11 C12 C13 C8 -1.6(2) . . . . ?
F8 C12 C13 B1 -2.3(2) . . . . ?
C11 C12 C13 B1 179.20(14) . . . . ?
C9 C8 C13 C12 2.1(2) . . . . ?
C7 C8 C13 C12 -174.28(14) . . . . ?
C9 C8 C13 B1 -178.71(13) . . . . ?
C7 C8 C13 B1 4.9(2) . . . . ?
C6 B1 C13 C12 -176.62(13) . . . . ?
C14 B1 C13 C12 5.5(2) . . . . ?
C6 B1 C13 C8 4.2(2) . . . . ?
C14 B1 C13 C8 -173.65(13) . . . . ?
C6 B1 C14 C15 -62.8(2) . . . . ?
C13 B1 C14 C15 114.96(17) . . . . ?
C6 B1 C14 C19 116.42(16) . . . . ?
C13 B1 C14 C19 -65.8(2) . . . . ?
C19 C14 C15 F9 -179.61(13) . . . . ?
B1 C14 C15 F9 -0.3(2) . . . . ?
C19 C14 C15 C16 0.6(2) . . . . ?
B1 C14 C15 C16 179.92(13) . . . . ?
F9 C15 C16 F10 -0.3(2) . . . . ?
C14 C15 C16 F10 179.50(13) . . . . ?
F9 C15 C16 C17 179.20(13) . . . . ?
C14 C15 C16 C17 -1.0(2) . . . . ?
F10 C16 C17 F11 -0.2(2) . . . . ?
C15 C16 C17 F11 -179.71(13) . . . . ?
F10 C16 C17 C18 -179.56(13) . . . . ?
C15 C16 C17 C18 1.0(2) . . . . ?
F11 C17 C18 F12 -2.0(2) . . . . ?
C16 C17 C18 F12 177.31(13) . . . . ?
F11 C17 C18 C19 -179.87(13) . . . . ?
C16 C17 C18 C19 -0.5(2) . . . . ?
F12 C18 C19 F13 2.0(2) . . . . ?
C17 C18 C19 F13 179.80(13) . . . . ?
F12 C18 C19 C14 -177.68(14) . . . . ?
C17 C18 C19 C14 0.2(2) . . . . ?
C15 C14 C19 F13 -179.83(13) . . . . ?
B1 C14 C19 F13 0.9(2) . . . . ?
C15 C14 C19 C18 -0.2(2) . . . . ?
B1 C14 C19 C18 -179.47(14) . . . . ?
